data_7234745
loop_
_publ_author_name
'Peng, Fu'
'Zhao, Qian'
'Huang, Wei'
'Liu, Shuai-Jiang'
'Zhong, Ya-Jun'
'Mao, Qing'
'Zhang, Nan'
'He, Gu'
'Han, Bo'

_publ_section_title
;
 Amine-catalyzed and functional group-controlled chemo- and regioselective
 synthesis of multi-functionalized CF3-benzene via a metal-free process
;
_journal_name_full 'Green Chemistry'
_journal_paper_doi 10.1039/C9GC02694K
_journal_year 2019
_chemical_formula_moiety 'C23 H17 F3 O3'
_chemical_formula_sum 'C23 H17 F3 O3'
_chemical_formula_weight 398.36
_space_group_crystal_system orthorhombic
_space_group_IT_number 61
_space_group_name_Hall '-P 2ac 2ab'
_space_group_name_H-M_alt 'P b c a'
_symmetry_space_group_name_Hall '-P 2ac 2ab'
_symmetry_space_group_name_H-M 'P b c a'
_atom_sites_solution_hydrogens geom
_atom_sites_solution_primary direct
_audit_creation_date 2018-01-19
_audit_creation_method
;
Olex2 1.2
(compiled 2017.08.10 svn.r3458 for OlexSys, GUI svn.r5381)
;
_audit_update_record
;
2019-02-20 deposited with the CCDC.    2019-10-16 downloaded from the CCDC.
;
_cell_angle_alpha 90
_cell_angle_beta 90
_cell_angle_gamma 90
_cell_formula_units_Z 8
_cell_length_a 17.2218(6)
_cell_length_b 13.2420(4)
_cell_length_c 17.2998(5)
_cell_measurement_reflns_used 5114
_cell_measurement_temperature 293.8(2)
_cell_measurement_theta_max 72.3270
_cell_measurement_theta_min 4.1440
_cell_volume 3945.2(2)
_computing_cell_refinement
;
CrysAlisPro, Agilent Technologies,
Version 1.171.37.35 (release 13-08-2014 CrysAlis171 .NET)
(compiled Aug 13 2014,18:06:01)
;
_computing_data_collection
;
CrysAlisPro, Agilent Technologies,
Version 1.171.37.35 (release 13-08-2014 CrysAlis171 .NET)
(compiled Aug 13 2014,18:06:01)
;
_computing_data_reduction
;
CrysAlisPro, Agilent Technologies,
Version 1.171.37.35 (release 13-08-2014 CrysAlis171 .NET)
(compiled Aug 13 2014,18:06:01)
;
_computing_molecular_graphics 'Olex2 (Dolomanov et al., 2009)'
_computing_publication_material 'Olex2 (Dolomanov et al., 2009)'
_computing_structure_refinement 'ShelXL (Sheldrick, 2015)'
_computing_structure_solution 'ShelXT (Sheldrick, 2015)'
_diffrn_ambient_environment air
_diffrn_ambient_temperature 293.8(2)
_diffrn_detector 'CCD plate'
_diffrn_detector_area_resol_mean 15.9595
_diffrn_detector_type EosS2
_diffrn_measured_fraction_theta_full 0.998
_diffrn_measured_fraction_theta_max 0.974
_diffrn_measurement_details
;
#__ type_ start__ end____ width___ exp.time_
  1 omega    9.00  103.00   1.0000    1.0000
omega____ theta____ kappa____ phi______ frames
    -       35.7921   77.0000  -60.0000 94

#__ type_ start__ end____ width___ exp.time_
  2 omega   19.00  103.00   1.0000    1.0000
omega____ theta____ kappa____ phi______ frames
    -       35.7921   57.0000 -180.0000 84

#__ type_ start__ end____ width___ exp.time_
  3 omega   19.00  103.00   1.0000    1.0000
omega____ theta____ kappa____ phi______ frames
    -       35.7921   57.0000   60.0000 84

#__ type_ start__ end____ width___ exp.time_
  4 omega    0.00   26.00   1.0000    1.0000
omega____ theta____ kappa____ phi______ frames
    -       35.7921   94.0000 -158.1318 26

#__ type_ start__ end____ width___ exp.time_
  5 omega   23.00   89.00   1.0000    1.0000
omega____ theta____ kappa____ phi______ frames
    -       35.7921 -125.0000  -30.0000 66

#__ type_ start__ end____ width___ exp.time_
  6 omega  -33.00   55.00   1.0000    1.0000
omega____ theta____ kappa____ phi______ frames
    -       35.7921  -38.0000   60.0000 88

#__ type_ start__ end____ width___ exp.time_
  7 omega   38.00   88.00   1.0000    1.4600
omega____ theta____ kappa____ phi______ frames
    -      108.0000  -30.0000 -180.0000 50

#__ type_ start__ end____ width___ exp.time_
  8 omega   43.00   98.00   1.0000    1.4600
omega____ theta____ kappa____ phi______ frames
    -      108.0000  -94.0000   30.0000 55

#__ type_ start__ end____ width___ exp.time_
  9 omega   42.00   92.00   1.0000    1.4600
omega____ theta____ kappa____ phi______ frames
    -      108.0000  -45.0000  -90.0000 50

#__ type_ start__ end____ width___ exp.time_
 10 omega   70.00  100.00   1.0000    1.4600
omega____ theta____ kappa____ phi______ frames
    -      108.0000  -94.0000   90.0000 30

#__ type_ start__ end____ width___ exp.time_
 11 omega   49.00   88.00   1.0000    1.4600
omega____ theta____ kappa____ phi______ frames
    -      108.0000  -30.0000 -150.0000 39

#__ type_ start__ end____ width___ exp.time_
 12 omega   42.00  115.00   1.0000    1.4600
omega____ theta____ kappa____ phi______ frames
    -      108.0000  -77.0000 -150.0000 73
;
_diffrn_measurement_device 'four-circle diffractometer'
_diffrn_measurement_device_type 'New Gemini, Dual, Cu at zero, EosS2'
_diffrn_measurement_method '\w scans'
_diffrn_orient_matrix_UB_11 0.0162154000
_diffrn_orient_matrix_UB_12 -0.0396108000
_diffrn_orient_matrix_UB_13 0.0821760000
_diffrn_orient_matrix_UB_21 0.0871094000
_diffrn_orient_matrix_UB_22 0.0228495000
_diffrn_orient_matrix_UB_23 -0.0106249000
_diffrn_orient_matrix_UB_31 -0.0124981000
_diffrn_orient_matrix_UB_32 0.1069276000
_diffrn_orient_matrix_UB_33 0.0326367000
_diffrn_radiation_monochromator graphite
_diffrn_radiation_probe x-ray
_diffrn_radiation_type CuK\a
_diffrn_radiation_wavelength 1.54184
_diffrn_reflns_av_R_equivalents 0.0276
_diffrn_reflns_av_unetI/netI 0.0225
_diffrn_reflns_Laue_measured_fraction_full 0.998
_diffrn_reflns_Laue_measured_fraction_max 0.974
_diffrn_reflns_limit_h_max 13
_diffrn_reflns_limit_h_min -21
_diffrn_reflns_limit_k_max 16
_diffrn_reflns_limit_k_min -10
_diffrn_reflns_limit_l_max 21
_diffrn_reflns_limit_l_min -13
_diffrn_reflns_number 11346
_diffrn_reflns_point_group_measured_fraction_full 0.998
_diffrn_reflns_point_group_measured_fraction_max 0.974
_diffrn_reflns_theta_full 67.684
_diffrn_reflns_theta_max 72.427
_diffrn_reflns_theta_min 4.928
_diffrn_source 'Enhance (Cu) X-ray Source'
_exptl_absorpt_coefficient_mu 0.909
_exptl_absorpt_correction_T_max 1.00000
_exptl_absorpt_correction_T_min 0.42067
_exptl_absorpt_correction_type multi-scan
_exptl_absorpt_process_details
;
CrysAlisPro, Agilent Technologies,
Version 1.171.37.35 (release 13-08-2014 CrysAlis171 .NET)
(compiled Aug 13 2014,18:06:01)
Empirical absorption correction using spherical harmonics,
 implemented in SCALE3 ABSPACK scaling algorithm.
;
_exptl_crystal_colour 'clear light colourless'
_exptl_crystal_colour_lustre clear
_exptl_crystal_colour_modifier light
_exptl_crystal_colour_primary colourless
_exptl_crystal_density_diffrn 1.341
_exptl_crystal_description block
_exptl_crystal_F_000 1648
_exptl_crystal_size_max 0.75
_exptl_crystal_size_mid 0.6
_exptl_crystal_size_min 0.5
_refine_diff_density_max 0.305
_refine_diff_density_min -0.525
_refine_diff_density_rms 0.125
_refine_ls_extinction_method none
_refine_ls_goodness_of_fit_ref 1.085
_refine_ls_hydrogen_treatment constr
_refine_ls_matrix_type full
_refine_ls_number_parameters 263
_refine_ls_number_reflns 3809
_refine_ls_number_restraints 0
_refine_ls_restrained_S_all 1.085
_refine_ls_R_factor_all 0.0739
_refine_ls_R_factor_gt 0.0650
_refine_ls_shift/su_max 0.000
_refine_ls_shift/su_mean 0.000
_refine_ls_structure_factor_coef Fsqd
_refine_ls_weighting_details 'w=1/[\s^2^(Fo^2^)+(0.0996P)^2^+0.9268P] where P=(Fo^2^+2Fc^2^)/3'
_refine_ls_weighting_scheme calc
_refine_ls_wR_factor_gt 0.1607
_refine_ls_wR_factor_ref 0.1709
_reflns_Friedel_coverage 0.000
_reflns_number_gt 3139
_reflns_number_total 3809
_reflns_threshold_expression 'I > 2\s(I)'
_cod_data_source_file c9gc02694k2.cif
_cod_data_source_block lq-hb-zq-02062
_cod_original_cell_volume 3945.3(2)
_cod_database_code 7234745
_shelx_shelxl_version_number 2014/7
_shelx_space_group_comment
;
The symmetry employed for this shelxl refinement is uniquely defined
by the following loop, which should always be used as a source of
symmetry information in preference to the above space-group names.
They are only intended as comments.
;
_reflns_odcompleteness_completeness 99.59
_reflns_odcompleteness_iscentric 1
_reflns_odcompleteness_theta 66.97
_olex2_refinement_description
;
1. Fixed Uiso
 At 1.2 times of:
  All C(H) groups, All C(H,H) groups
 At 1.5 times of:
  All C(H,H,H) groups
2.a Secondary CH2 refined with riding coordinates:
 C21(H00a,H00c)
2.b Aromatic/amide H refined with riding coordinates:
 C8(H00B), C13(H00F), C5(H00H), C1(H00I), C19(H00J), C15(H00K), C2(H00M),
 C3(H00N), C4(H00O), C17(H00P), C18(H00Q), C16(H00R)
2.c Idealised Me refined as rotating group:
 C22(H00d,H00e,H00g)
;
_olex2_date_sample_data_collection 2018-01-19
_olex2_submission_special_instructions 'No special instructions were received'

loop_
_space_group_symop_operation_xyz
'x, y, z'
'-x+1/2, -y, z+1/2'
'-x, y+1/2, -z+1/2'
'x+1/2, -y+1/2, -z'
'-x, -y, -z'
'x-1/2, y, -z-1/2'
'x, -y-1/2, z-1/2'
'-x-1/2, y-1/2, z'

loop_
_atom_site_label
_atom_site_type_symbol
_atom_site_fract_x
_atom_site_fract_y
_atom_site_fract_z
_atom_site_U_iso_or_equiv
_atom_site_adp_type
_atom_site_occupancy
_atom_site_site_symmetry_order
_atom_site_calc_flag
_atom_site_refinement_flags_posn
F001 F 0.24797(11) 0.55283(11) 0.65592(8) 0.0777(5) Uani 1 1 d .
O002 O 0.44052(9) 0.29012(11) 0.58735(9) 0.0536(4) Uani 1 1 d .
F003 F 0.31833(10) 0.42420(12) 0.68087(7) 0.0767(5) Uani 1 1 d .
F004 F 0.20944(10) 0.40703(13) 0.62311(10) 0.0834(5) Uani 1 1 d .
O005 O 0.31582(9) 0.24479(11) 0.57416(10) 0.0624(5) Uani 1 1 d .
O006 O 0.42082(14) 0.46932(13) 0.27845(9) 0.0788(6) Uani 1 1 d .
C007 C 0.35839(10) 0.40040(13) 0.51948(10) 0.0358(4) Uani 1 1 d .
C008 C 0.31248(10) 0.47768(13) 0.55076(10) 0.0373(4) Uani 1 1 d .
C009 C 0.39316(10) 0.41403(13) 0.44717(10) 0.0356(4) Uani 1 1 d .
C00A C 0.33776(11) 0.58318(13) 0.44017(10) 0.0370(4) Uani 1 1 d .
C00B C 0.30231(11) 0.56738(13) 0.51129(10) 0.0384(4) Uani 1 1 d .
H00B H 0.2714 0.6178 0.5326 0.046 Uiso 1 1 calc R
C00C C 0.38282(10) 0.50617(13) 0.40816(10) 0.0366(4) Uani 1 1 d .
C00D C 0.43997(11) 0.33079(14) 0.41224(10) 0.0402(4) Uani 1 1 d .
C00E C 0.36840(11) 0.30253(14) 0.56267(11) 0.0421(4) Uani 1 1 d .
C00F C 0.42176(12) 0.52509(15) 0.33199(11) 0.0476(5) Uani 1 1 d .
H00F H 0.4488 0.5854 0.3263 0.057 Uiso 1 1 calc R
C00G C 0.32349(11) 0.68083(14) 0.39969(11) 0.0407(4) Uani 1 1 d .
C00H C 0.33191(14) 0.77143(15) 0.43918(12) 0.0507(5) Uani 1 1 d .
H00H H 0.3480 0.7710 0.4905 0.061 Uiso 1 1 calc R
C00I C 0.29762(13) 0.68334(16) 0.32337(11) 0.0501(5) Uani 1 1 d .
H00I H 0.2913 0.6233 0.2962 0.060 Uiso 1 1 calc R
C00J C 0.40440(14) 0.24219(16) 0.38920(14) 0.0560(5) Uani 1 1 d .
H00J H 0.3514 0.2335 0.3968 0.067 Uiso 1 1 calc R
C00K C 0.51929(12) 0.34166(18) 0.40118(13) 0.0527(5) Uani 1 1 d .
H00K H 0.5439 0.4008 0.4167 0.063 Uiso 1 1 calc R
C00L C 0.27245(14) 0.46567(16) 0.62734(12) 0.0519(5) Uani 1 1 d .
C00M C 0.28127(16) 0.77467(18) 0.28759(14) 0.0630(6) Uani 1 1 d .
H00M H 0.2637 0.7757 0.2368 0.076 Uiso 1 1 calc R
C00N C 0.29110(17) 0.86363(18) 0.32741(14) 0.0671(7) Uani 1 1 d .
H00N H 0.2806 0.9249 0.3033 0.081 Uiso 1 1 calc R
C00O C 0.31649(16) 0.86242(16) 0.40283(14) 0.0630(6) Uani 1 1 d .
H00O H 0.3233 0.9228 0.4294 0.076 Uiso 1 1 calc R
C00P C 0.52645(18) 0.1779(2) 0.34397(15) 0.0741(8) Uani 1 1 d .
H00P H 0.5554 0.1268 0.3210 0.089 Uiso 1 1 calc R
C00Q C 0.4478(2) 0.16633(19) 0.35478(16) 0.0743(8) Uani 1 1 d .
H00Q H 0.4235 0.1071 0.3389 0.089 Uiso 1 1 calc R
C00R C 0.56173(15) 0.2655(2) 0.36745(15) 0.0700(7) Uani 1 1 d .
H00R H 0.6149 0.2735 0.3605 0.084 Uiso 1 1 calc R
C00S C 0.45640(18) 0.19656(19) 0.63017(17) 0.0744(8) Uani 1 1 d .
H00A H 0.4139 0.1832 0.6655 0.089 Uiso 1 1 calc R
H00C H 0.5034 0.2049 0.6605 0.089 Uiso 1 1 calc R
C00T C 0.4658(2) 0.1096(2) 0.5770(2) 0.0947(11) Uani 1 1 d .
H00D H 0.5030 0.1264 0.5377 0.142 Uiso 1 1 calc GR
H00E H 0.4168 0.0942 0.5533 0.142 Uiso 1 1 calc GR
H00G H 0.4838 0.0520 0.6056 0.142 Uiso 1 1 calc GR

loop_
_atom_site_aniso_label
_atom_site_aniso_U_11
_atom_site_aniso_U_22
_atom_site_aniso_U_33
_atom_site_aniso_U_23
_atom_site_aniso_U_13
_atom_site_aniso_U_12
F001 0.1240(14) 0.0623(8) 0.0467(7) -0.0026(6) 0.0291(8) 0.0191(8)
O002 0.0548(8) 0.0457(8) 0.0603(9) 0.0164(7) -0.0110(7) -0.0008(6)
F003 0.1043(12) 0.0859(11) 0.0398(7) 0.0155(7) 0.0036(7) 0.0161(9)
F004 0.0771(10) 0.0947(12) 0.0785(10) -0.0016(9) 0.0316(8) -0.0265(9)
O005 0.0622(10) 0.0453(8) 0.0796(11) 0.0165(8) -0.0050(8) -0.0156(7)
O006 0.1338(17) 0.0620(10) 0.0405(8) -0.0045(7) 0.0207(9) 0.0070(10)
C007 0.0383(9) 0.0326(8) 0.0363(9) 0.0009(7) -0.0032(7) -0.0035(7)
C008 0.0423(9) 0.0375(9) 0.0322(8) -0.0012(7) 0.0003(7) -0.0024(7)
C009 0.0352(8) 0.0353(9) 0.0363(9) -0.0016(7) -0.0026(7) -0.0020(6)
C00A 0.0428(9) 0.0342(9) 0.0341(9) 0.0011(7) -0.0015(7) -0.0001(7)
C00B 0.0439(9) 0.0354(8) 0.0359(9) -0.0022(7) 0.0016(7) 0.0021(7)
C00C 0.0398(9) 0.0362(9) 0.0338(8) 0.0002(7) 0.0000(7) -0.0006(7)
C00D 0.0443(9) 0.0393(9) 0.0370(9) 0.0000(7) -0.0013(7) 0.0059(7)
C00E 0.0490(10) 0.0358(9) 0.0416(9) 0.0022(7) -0.0020(8) -0.0031(8)
C00F 0.0558(11) 0.0448(10) 0.0422(10) 0.0049(8) 0.0093(8) 0.0050(9)
C00G 0.0469(10) 0.0383(9) 0.0371(9) 0.0045(7) 0.0050(7) 0.0050(7)
C00H 0.0683(13) 0.0413(11) 0.0425(10) 0.0024(8) 0.0040(9) 0.0046(9)
C00I 0.0610(12) 0.0492(11) 0.0401(10) 0.0047(8) 0.0003(9) 0.0070(9)
C00J 0.0593(12) 0.0417(11) 0.0668(13) -0.0091(10) -0.0057(10) 0.0035(9)
C00K 0.0453(11) 0.0598(13) 0.0530(12) -0.0019(10) 0.0044(9) 0.0053(9)
C00L 0.0696(13) 0.0467(11) 0.0394(10) 0.0038(8) 0.0089(9) 0.0010(10)
C00M 0.0796(16) 0.0662(14) 0.0434(11) 0.0161(10) 0.0036(11) 0.0174(12)
C00N 0.0907(18) 0.0499(13) 0.0606(14) 0.0230(11) 0.0155(13) 0.0215(12)
C00O 0.0907(18) 0.0375(11) 0.0607(13) 0.0029(10) 0.0147(12) 0.0091(11)
C00P 0.092(2) 0.0773(17) 0.0537(13) -0.0115(12) 0.0037(13) 0.0429(16)
C00Q 0.103(2) 0.0469(13) 0.0724(16) -0.0181(12) -0.0147(15) 0.0151(13)
C00R 0.0595(13) 0.0893(19) 0.0614(14) -0.0008(13) 0.0111(11) 0.0272(13)
C00S 0.0844(18) 0.0597(15) 0.0790(17) 0.0303(13) -0.0170(14) 0.0080(13)
C00T 0.105(2) 0.0552(16) 0.124(3) 0.0160(17) -0.006(2) 0.0229(16)

loop_
_atom_type_symbol
_atom_type_description
_atom_type_scat_dispersion_real
_atom_type_scat_dispersion_imag
_atom_type_scat_source
C C 0.0181 0.0091 'International Tables Vol C Tables 4.2.6.8 and 6.1.1.4'
H H 0.0000 0.0000 'International Tables Vol C Tables 4.2.6.8 and 6.1.1.4'
F F 0.0727 0.0534 'International Tables Vol C Tables 4.2.6.8 and 6.1.1.4'
O O 0.0492 0.0322 'International Tables Vol C Tables 4.2.6.8 and 6.1.1.4'

loop_
_geom_angle_atom_site_label_1
_geom_angle_atom_site_label_2
_geom_angle_atom_site_label_3
_geom_angle
C00E O002 C00S 116.23(18)
C008 C007 C00E 120.08(16)
C009 C007 C008 119.51(15)
C009 C007 C00E 120.39(16)
C007 C008 C00L 121.47(16)
C00B C008 C007 120.55(16)
C00B C008 C00L 117.97(16)
C007 C009 C00C 119.16(16)
C007 C009 C00D 119.86(15)
C00C C009 C00D 120.99(16)
C00B C00A C00C 119.04(16)
C00B C00A C00G 118.31(16)
C00C C00A C00G 122.61(16)
C008 C00B C00A 120.78(16)
C008 C00B H00B 119.6
C00A C00B H00B 119.6
C009 C00C C00F 120.68(16)
C00A C00C C009 120.94(16)
C00A C00C C00F 118.36(16)
C00J C00D C009 120.26(18)
C00J C00D C00K 119.00(19)
C00K C00D C009 120.73(18)
O002 C00E C007 111.97(15)
O005 C00E O002 125.08(18)
O005 C00E C007 122.92(18)
O006 C00F C00C 125.2(2)
O006 C00F H00F 117.4
C00C C00F H00F 117.4
C00H C00G C00A 120.08(16)
C00H C00G C00I 118.61(18)
C00I C00G C00A 121.23(18)
C00G C00H H00H 119.7
C00O C00H C00G 120.6(2)
C00O C00H H00H 119.7
C00G C00I H00I 119.7
C00M C00I C00G 120.6(2)
C00M C00I H00I 119.7
C00D C00J H00J 120.0
C00D C00J C00Q 120.0(2)
C00Q C00J H00J 120.0
C00D C00K H00K 119.8
C00R C00K C00D 120.4(2)
C00R C00K H00K 119.8
F001 C00L F003 106.72(18)
F001 C00L F004 105.57(19)
F001 C00L C008 112.52(16)
F003 C00L F004 106.23(18)
F003 C00L C008 112.55(18)
F004 C00L C008 112.71(18)
C00I C00M H00M 120.1
C00N C00M C00I 119.9(2)
C00N C00M H00M 120.1
C00M C00N H00N 119.9
C00M C00N C00O 120.3(2)
C00O C00N H00N 119.9
C00H C00O H00O 119.9
C00N C00O C00H 120.1(2)
C00N C00O H00O 119.9
C00Q C00P H00P 120.3
C00R C00P H00P 120.3
C00R C00P C00Q 119.4(2)
C00J C00Q H00Q 119.7
C00P C00Q C00J 120.5(3)
C00P C00Q H00Q 119.7
C00K C00R H00R 119.6
C00P C00R C00K 120.7(2)
C00P C00R H00R 119.6
O002 C00S H00A 109.4
O002 C00S H00C 109.4
O002 C00S C00T 111.3(2)
H00A C00S H00C 108.0
C00T C00S H00A 109.4
C00T C00S H00C 109.4
C00S C00T H00D 109.5
C00S C00T H00E 109.5
C00S C00T H00G 109.5
H00D C00T H00E 109.5
H00D C00T H00G 109.5
H00E C00T H00G 109.5

loop_
_geom_bond_atom_site_label_1
_geom_bond_atom_site_label_2
_geom_bond_distance
F001 C00L 1.325(3)
O002 C00E 1.324(2)
O002 C00S 1.469(3)
F003 C00L 1.336(3)
F004 C00L 1.336(3)
O005 C00E 1.202(2)
O006 C00F 1.185(3)
C007 C008 1.402(2)
C007 C009 1.399(2)
C007 C00E 1.506(2)
C008 C00B 1.381(2)
C008 C00L 1.502(3)
C009 C00C 1.406(2)
C009 C00D 1.493(2)
C00A C00B 1.389(3)
C00A C00C 1.396(2)
C00A C00G 1.491(2)
C00B H00B 0.9300
C00C C00F 1.500(2)
C00D C00J 1.382(3)
C00D C00K 1.387(3)
C00F H00F 0.9300
C00G C00H 1.388(3)
C00G C00I 1.394(3)
C00H H00H 0.9300
C00H C00O 1.385(3)
C00I H00I 0.9300
C00I C00M 1.387(3)
C00J H00J 0.9300
C00J C00Q 1.386(3)
C00K H00K 0.9300
C00K C00R 1.375(3)
C00M H00M 0.9300
C00M C00N 1.375(4)
C00N H00N 0.9300
C00N C00O 1.376(4)
C00O H00O 0.9300
C00P H00P 0.9300
C00P C00Q 1.376(5)
C00P C00R 1.371(4)
C00Q H00Q 0.9300
C00R H00R 0.9300
C00S H00A 0.9700
C00S H00C 0.9700
C00S C00T 1.483(5)
C00T H00D 0.9600
C00T H00E 0.9600
C00T H00G 0.9600
